data_7219375
loop_
_publ_author_name
'Xue, Zhenzhen'
'Sheng, Tianlu'
'Wang, Yanlong'
'Hu, Shengmin'
'Wen, Yuehong'
'Wang, Yong'
'Li, Haoran'
'Fu, Ruibiao'
'Wu, Xintao'

_publ_section_title
;
 A series of d10coordination polymers constructed with a rigid tripodal
 imidazole ligand and varied polycarboxylates: syntheses, structures and
 luminescence properties
;
_journal_issue 9
_journal_name_full CrystEngComm
_journal_page_first 2004
_journal_paper_doi 10.1039/C4CE02551B
_journal_volume 17
_journal_year 2015
_chemical_formula_sum 'C24 H22 N6 O9 Zn2'
_chemical_formula_weight 669.22
_chemical_name_systematic
; 
 ? 
;
_space_group_IT_number 14
_symmetry_cell_setting monoclinic
_symmetry_space_group_name_Hall '-P 2yn'
_symmetry_space_group_name_H-M 'P 1 21/n 1'
_atom_sites_solution_hydrogens geom
_atom_sites_solution_primary direct
_atom_sites_solution_secondary difmap
_audit_creation_method SHELXL-97
_audit_update_record
;
2015-01-16 deposited with the CCDC.
2015-01-20 downloaded from the CCDC.
;
_cell_angle_alpha 90.00
_cell_angle_beta 105.173(4)
_cell_angle_gamma 90.00
_cell_formula_units_Z 4
_cell_length_a 11.990(3)
_cell_length_b 18.125(4)
_cell_length_c 12.239(3)
_cell_measurement_reflns_used 7545
_cell_measurement_temperature 293(2)
_cell_measurement_theta_max 27.4816
_cell_measurement_theta_min 2.0584
_cell_volume 2567.0(11)
_computing_cell_refinement 'CrystalClear (Rigaku Inc., 2007)'
_computing_data_collection 'CrystalClear (Rigaku Inc., 2007)'
_computing_data_reduction 'CrystalClear (Rigaku Inc., 2007)'
_computing_molecular_graphics 'Bruker SHELXTL'
_computing_publication_material 'Bruker SHELXTL'
_computing_structure_refinement 'SHELXL-97 (Sheldrick, 1997)'
_computing_structure_solution 'SHELXS-97 (Sheldrick, 1990)'
_diffrn_ambient_temperature 293(2)
_diffrn_measured_fraction_theta_full 0.996
_diffrn_measured_fraction_theta_max 0.996
_diffrn_measurement_device_type Saturn724HG
_diffrn_measurement_method CCD_Profile_fitting
_diffrn_radiation_monochromator graphite
_diffrn_radiation_source 'fine-focus sealed tube'
_diffrn_radiation_type MoK\a
_diffrn_radiation_wavelength 0.71073
_diffrn_reflns_av_R_equivalents 0.0276
_diffrn_reflns_av_sigmaI/netI 0.0303
_diffrn_reflns_limit_h_max 15
_diffrn_reflns_limit_h_min -15
_diffrn_reflns_limit_k_max 23
_diffrn_reflns_limit_k_min -18
_diffrn_reflns_limit_l_max 15
_diffrn_reflns_limit_l_min -15
_diffrn_reflns_number 22080
_diffrn_reflns_theta_full 27.48
_diffrn_reflns_theta_max 27.48
_diffrn_reflns_theta_min 2.09
_exptl_absorpt_coefficient_mu 1.935
_exptl_absorpt_correction_T_max 1.0000
_exptl_absorpt_correction_T_min 0.7769
_exptl_absorpt_correction_type multi-scan
_exptl_crystal_colour 'pale yellow'
_exptl_crystal_density_diffrn 1.732
_exptl_crystal_density_method 'not measured'
_exptl_crystal_description Prism
_exptl_crystal_F_000 1360
_exptl_crystal_size_max 0.20
_exptl_crystal_size_mid 0.18
_exptl_crystal_size_min 0.18
_refine_diff_density_max 1.867
_refine_diff_density_min -0.886
_refine_diff_density_rms 0.132
_refine_ls_extinction_method none
_refine_ls_goodness_of_fit_ref 1.013
_refine_ls_hydrogen_treatment constr
_refine_ls_matrix_type full
_refine_ls_number_parameters 370
_refine_ls_number_reflns 5863
_refine_ls_number_restraints 15
_refine_ls_restrained_S_all 1.029
_refine_ls_R_factor_all 0.0656
_refine_ls_R_factor_gt 0.0591
_refine_ls_shift/su_max 0.001
_refine_ls_shift/su_mean 0.000
_refine_ls_structure_factor_coef Fsqd
_refine_ls_weighting_details 'calc w=1/[\s^2^(Fo^2^)+(0.0913P)^2^+6.2521P] where P=(Fo^2^+2Fc^2^)/3'
_refine_ls_weighting_scheme calc
_refine_ls_wR_factor_gt 0.1593
_refine_ls_wR_factor_ref 0.1685
_reflns_number_gt 5338
_reflns_number_total 5863
_reflns_threshold_expression >2sigma(I)
_cod_data_source_file c4ce02551b2.cif
_cod_data_source_block 1
_cod_depositor_comments
;
The following automatic conversions were performed:

'_exptl_absorpt_correction_type' value 'Multi-scan' changed to
'multi-scan' according to
/usr/data/users/saulius/crontab/automatic-downloads/rss-feeds/RSC/lib/dictionaries/cif_core.dic
dictionary named 'cif_core.dic' version 2.4.2 from 2011-04-26.

Automatic conversion script
Id: cif_fix_values 3008 2015-01-20 13:52:24Z robertas 

 Adding full bibliography for 7219375--7219379.cif.
;
_cod_original_cell_volume 2567.1(11)
_cod_original_sg_symbol_H-M P2(1)/n
_cod_database_code 7219375

loop_
_symmetry_equiv_pos_as_xyz
'x, y, z'
'-x+1/2, y+1/2, -z+1/2'
'-x, -y, -z'
'x-1/2, -y-1/2, z-1/2'

loop_
_atom_site_label
_atom_site_type_symbol
_atom_site_fract_x
_atom_site_fract_y
_atom_site_fract_z
_atom_site_U_iso_or_equiv
_atom_site_adp_type
_atom_site_occupancy
_atom_site_symmetry_multiplicity
_atom_site_calc_flag
_atom_site_refinement_flags
Zn1 Zn 0.60218(4) 0.07877(3) 0.77208(4) 0.03258(16) Uani 1 1 d .
Zn2 Zn 0.76016(4) -0.43651(3) 0.45201(4) 0.03383(16) Uani 1 1 d .
C1 C 0.4007(3) -0.2873(2) 0.5492(4) 0.0312(8) Uani 1 1 d .
C2 C 0.4354(3) -0.2143(2) 0.5485(4) 0.0323(8) Uani 1 1 d .
H2A H 0.4998 -0.2006 0.5214 0.039 Uiso 1 1 calc R
C3 C 0.3717(3) -0.1623(2) 0.5890(3) 0.0304(8) Uani 1 1 d .
C4 C 0.2767(3) -0.1806(2) 0.6282(4) 0.0311(8) Uani 1 1 d .
H4A H 0.2340 -0.1435 0.6542 0.037 Uiso 1 1 calc R
C5 C 0.2452(3) -0.2545(2) 0.6287(3) 0.0299(8) Uani 1 1 d .
C6 C 0.3076(3) -0.3086(2) 0.5901(4) 0.0323(8) Uani 1 1 d .
H6A H 0.2872 -0.3591 0.5915 0.039 Uiso 1 1 calc R
C7 C 0.5746(4) -0.3470(2) 0.5163(4) 0.0347(9) Uani 1 1 d .
H7A H 0.6298 -0.3137 0.5601 0.042 Uiso 1 1 calc R
C8 C 0.4975(4) -0.4371(2) 0.4078(4) 0.0418(10) Uani 1 1 d .
H8A H 0.4893 -0.4793 0.3603 0.050 Uiso 1 1 calc R
C9 C 0.4092(4) -0.4008(3) 0.4343(4) 0.0412(10) Uani 1 1 d .
H9A H 0.3293 -0.4127 0.4103 0.049 Uiso 1 1 calc R
C10 C 0.5061(4) -0.0573(2) 0.6454(4) 0.0354(9) Uani 1 1 d .
H10A H 0.5736 -0.0858 0.6760 0.042 Uiso 1 1 calc R
C11 C 0.3888(4) 0.0343(2) 0.5943(4) 0.0380(9) Uani 1 1 d .
H11A H 0.3592 0.0831 0.5826 0.046 Uiso 1 1 calc R
C12 C 0.3278(4) -0.0280(2) 0.5603(4) 0.0378(9) Uani 1 1 d .
H12A H 0.2482 -0.0312 0.5213 0.045 Uiso 1 1 calc R
C13 C 0.1001(4) -0.3415(2) 0.6677(4) 0.0349(9) Uani 1 1 d .
H13A H 0.1278 -0.3847 0.6395 0.042 Uiso 1 1 calc R
C14 C -0.0012(4) -0.2666(3) 0.7402(5) 0.0440(11) Uani 1 1 d .
H14A H -0.0594 -0.2482 0.7728 0.053 Uiso 1 1 calc R
C15 C 0.0839(4) -0.2260(3) 0.7171(5) 0.0455(11) Uani 1 1 d .
H15A H 0.0969 -0.1747 0.7300 0.055 Uiso 1 1 calc R
C16 C 0.8727(4) 0.1771(3) 0.6699(4) 0.0420(10) Uani 1 1 d .
C17 C 0.8459(5) 0.2522(3) 0.6779(5) 0.0526(13) Uani 1 1 d .
H17A H 0.7812 0.2656 0.7047 0.063 Uiso 1 1 calc R
C18 C 0.9124(6) 0.3065(4) 0.6473(5) 0.0662(17) Uani 1 1 d .
H18A H 0.8917 0.3569 0.6506 0.079 Uiso 1 1 calc R
C19 C 1.0073(6) 0.2881(4) 0.6125(5) 0.0708(19) Uani 1 1 d U
C20 C 1.0359(5) 0.2139(5) 0.6018(6) 0.083(2) Uani 1 1 d U
H20A H 1.1016 0.2014 0.5760 0.099 Uiso 1 1 calc R
C21 C 0.9657(5) 0.1576(4) 0.6299(6) 0.0668(18) Uani 1 1 d .
H21A H 0.9828 0.1071 0.6212 0.080 Uiso 1 1 calc R
C22 C 0.7995(4) 0.1184(3) 0.7051(4) 0.0368(9) Uani 1 1 d .
C23 C 1.0858(7) 0.3558(5) 0.5901(5) 0.0714(17) Uani 1 1 d U
C24 C 0.6754(4) -0.5088(3) 0.2443(4) 0.0432(10) Uani 1 1 d .
H24A H 0.6670 -0.5491 0.1932 0.052 Uiso 1 1 calc R
N1 N 0.4601(3) -0.34261(19) 0.5039(3) 0.0331(7) Uani 1 1 d .
N2 N 0.6004(3) -0.4037(2) 0.4597(3) 0.0353(8) Uani 1 1 d .
N3 N 0.4028(3) -0.08568(18) 0.5928(3) 0.0315(7) Uani 1 1 d .
N4 N 0.5017(3) 0.01534(19) 0.6493(3) 0.0356(8) Uani 1 1 d .
N5 N 0.1486(3) -0.27381(18) 0.6708(3) 0.0309(7) Uani 1 1 d .
N6 N 0.0092(3) -0.33917(19) 0.7093(3) 0.0349(8) Uani 1 1 d .
O1W O 0.6558(3) 0.01807(17) 0.9056(3) 0.0408(7) Uani 1 1 d .
O1 O 0.7123(3) 0.14440(19) 0.7332(3) 0.0496(9) Uani 1 1 d .
O2 O 0.8232(4) 0.0533(2) 0.7068(4) 0.0603(10) Uani 1 1 d .
O2W O 0.8861(5) -0.0698(3) 0.5958(6) 0.106(2) Uani 1 1 d .
O3 O 1.1719(4) 0.3351(3) 0.5655(5) 0.0937(18) Uani 1 1 d U
O3W O 1.2705(5) 0.1939(4) 0.4557(7) 0.129(3) Uani 1 1 d U
O4 O 1.0472(6) 0.4181(3) 0.5919(5) 0.0956(18) Uani 1 1 d .
O5 O 0.7322(3) -0.52075(17) 0.3460(3) 0.0433(7) Uani 1 1 d .
O6 O 0.6302(3) -0.4502(2) 0.2057(3) 0.0535(9) Uani 1 1 d .

loop_
_atom_site_aniso_label
_atom_site_aniso_U_11
_atom_site_aniso_U_22
_atom_site_aniso_U_33
_atom_site_aniso_U_23
_atom_site_aniso_U_13
_atom_site_aniso_U_12
Zn1 0.0292(3) 0.0271(3) 0.0454(3) -0.00117(18) 0.0168(2) -0.00210(17)
Zn2 0.0330(3) 0.0262(3) 0.0465(3) -0.00201(19) 0.0179(2) -0.00121(18)
C1 0.0278(18) 0.0300(19) 0.039(2) -0.0030(16) 0.0138(16) 0.0003(15)
C2 0.0305(19) 0.0301(19) 0.040(2) -0.0021(16) 0.0153(16) -0.0033(15)
C3 0.0308(19) 0.0275(19) 0.0337(19) -0.0005(15) 0.0099(15) -0.0050(15)
C4 0.0298(19) 0.0271(18) 0.040(2) -0.0017(15) 0.0152(16) -0.0009(15)
C5 0.0272(18) 0.0312(19) 0.0336(19) 0.0001(15) 0.0119(15) -0.0035(15)
C6 0.0310(19) 0.0280(19) 0.041(2) 0.0014(16) 0.0144(16) -0.0010(15)
C7 0.0298(19) 0.031(2) 0.047(2) -0.0050(17) 0.0162(17) -0.0028(16)
C8 0.038(2) 0.035(2) 0.056(3) -0.0150(19) 0.021(2) -0.0063(18)
C9 0.033(2) 0.037(2) 0.057(3) -0.015(2) 0.018(2) -0.0083(18)
C10 0.031(2) 0.0283(19) 0.049(2) -0.0001(17) 0.0142(18) -0.0030(16)
C11 0.039(2) 0.030(2) 0.046(2) 0.0060(17) 0.0119(18) 0.0023(17)
C12 0.034(2) 0.034(2) 0.045(2) -0.0002(18) 0.0090(18) -0.0013(17)
C13 0.032(2) 0.0269(19) 0.051(2) -0.0021(17) 0.0193(18) -0.0015(15)
C14 0.044(2) 0.035(2) 0.064(3) -0.008(2) 0.035(2) -0.0018(19)
C15 0.047(3) 0.031(2) 0.070(3) -0.012(2) 0.037(2) -0.0063(19)
C16 0.032(2) 0.055(3) 0.039(2) 0.006(2) 0.0102(18) -0.0114(19)
C17 0.061(3) 0.048(3) 0.052(3) -0.004(2) 0.021(2) -0.024(2)
C18 0.087(4) 0.058(3) 0.056(3) -0.005(3) 0.025(3) -0.038(3)
C19 0.056(3) 0.088(5) 0.054(3) 0.027(3) -0.011(3) -0.029(3)
C20 0.030(3) 0.144(7) 0.078(4) 0.047(5) 0.020(3) 0.004(3)
C21 0.038(3) 0.082(4) 0.088(4) 0.033(4) 0.028(3) 0.003(3)
C22 0.031(2) 0.041(2) 0.040(2) 0.0002(18) 0.0115(17) -0.0077(17)
C23 0.081(4) 0.089(5) 0.047(3) 0.020(3) 0.022(3) 0.004(4)
C24 0.043(2) 0.036(2) 0.055(3) -0.009(2) 0.020(2) -0.0082(19)
N1 0.0307(17) 0.0292(17) 0.0430(19) -0.0043(14) 0.0160(14) -0.0012(13)
N2 0.0312(17) 0.0315(17) 0.048(2) -0.0046(15) 0.0184(15) -0.0015(14)
N3 0.0330(17) 0.0253(16) 0.0385(18) 0.0008(13) 0.0131(14) -0.0033(13)
N4 0.0345(18) 0.0275(17) 0.048(2) -0.0020(14) 0.0157(15) -0.0034(14)
N5 0.0304(16) 0.0269(16) 0.0400(18) -0.0016(13) 0.0174(14) -0.0019(13)
N6 0.0306(17) 0.0276(17) 0.051(2) 0.0000(15) 0.0191(15) -0.0002(13)
O1W 0.0415(16) 0.0351(16) 0.0477(18) 0.0005(13) 0.0150(14) -0.0001(13)
O1 0.0406(17) 0.0396(17) 0.078(3) 0.0020(17) 0.0326(17) -0.0058(14)
O2 0.065(2) 0.041(2) 0.087(3) 0.0095(19) 0.042(2) 0.0054(18)
O2W 0.079(4) 0.106(5) 0.113(5) -0.024(3) -0.008(3) 0.026(3)
O3 0.046(2) 0.121(4) 0.108(4) 0.057(3) 0.009(2) -0.015(2)
O3W 0.077(4) 0.124(5) 0.191(6) 0.059(5) 0.041(4) -0.005(3)
O4 0.127(5) 0.066(3) 0.110(4) -0.010(3) 0.061(4) -0.035(3)
O5 0.0477(18) 0.0306(15) 0.054(2) -0.0087(14) 0.0167(15) 0.0002(13)
O6 0.052(2) 0.048(2) 0.066(2) 0.0080(17) 0.0247(18) 0.0015(16)

loop_
_atom_type_symbol
_atom_type_description
_atom_type_scat_dispersion_real
_atom_type_scat_dispersion_imag
_atom_type_scat_source
C C 0.0033 0.0016 'International Tables Vol C Tables 4.2.6.8 and 6.1.1.4'
H H 0.0000 0.0000 'International Tables Vol C Tables 4.2.6.8 and 6.1.1.4'
N N 0.0061 0.0033 'International Tables Vol C Tables 4.2.6.8 and 6.1.1.4'
O O 0.0106 0.0060 'International Tables Vol C Tables 4.2.6.8 and 6.1.1.4'
Zn Zn 0.2839 1.4301 'International Tables Vol C Tables 4.2.6.8 and 6.1.1.4'

loop_
_geom_angle_atom_site_label_1
_geom_angle_atom_site_label_2
_geom_angle_atom_site_label_3
_geom_angle
_geom_angle_site_symmetry_1
_geom_angle_site_symmetry_3
O1 Zn1 O1W 117.51(15) . .
O1 Zn1 N4 118.75(16) . .
O1W Zn1 N4 107.84(14) . .
O1 Zn1 N6 95.03(14) . 2_556
O1W Zn1 N6 113.62(15) . 2_556
N4 Zn1 N6 102.50(15) . 2_556
O1W Zn2 O5 102.71(14) 2_646 .
O1W Zn2 N2 110.76(15) 2_646 .
O5 Zn2 N2 104.87(14) . .
O1W Zn2 O3 110.24(17) 2_646 3_756
O5 Zn2 O3 129.0(2) . 3_756
N2 Zn2 O3 98.54(19) . 3_756
O1W Zn2 C23 101.15(17) 2_646 3_756
O5 Zn2 C23 108.8(2) . 3_756
N2 Zn2 C23 126.3(2) . 3_756
O3 Zn2 C23 28.4(2) 3_756 3_756
C2 C1 C6 122.4(4) . .
C2 C1 N1 119.2(4) . .
C6 C1 N1 118.3(4) . .
C3 C2 C1 117.0(4) . .
C3 C2 H2A 121.5 . .
C1 C2 H2A 121.5 . .
C2 C3 C4 122.7(4) . .
C2 C3 N3 120.5(4) . .
C4 C3 N3 116.8(4) . .
C3 C4 C5 118.7(4) . .
C3 C4 H4A 120.7 . .
C5 C4 H4A 120.7 . .
C6 C5 C4 120.4(4) . .
C6 C5 N5 120.7(4) . .
C4 C5 N5 118.9(4) . .
C5 C6 C1 118.8(4) . .
C5 C6 H6A 120.6 . .
C1 C6 H6A 120.6 . .
N2 C7 N1 111.1(4) . .
N2 C7 H7A 124.5 . .
N1 C7 H7A 124.5 . .
C9 C8 N2 109.9(4) . .
C9 C8 H8A 125.1 . .
N2 C8 H8A 125.1 . .
C8 C9 N1 105.6(4) . .
C8 C9 H9A 127.2 . .
N1 C9 H9A 127.2 . .
N4 C10 N3 111.1(4) . .
N4 C10 H10A 124.4 . .
N3 C10 H10A 124.4 . .
C12 C11 N4 108.9(4) . .
C12 C11 H11A 125.5 . .
N4 C11 H11A 125.5 . .
C11 C12 N3 106.6(4) . .
C11 C12 H12A 126.7 . .
N3 C12 H12A 126.7 . .
N6 C13 N5 110.7(4) . .
N6 C13 H13A 124.7 . .
N5 C13 H13A 124.7 . .
C15 C14 N6 109.5(4) . .
C15 C14 H14A 125.2 . .
N6 C14 H14A 125.2 . .
C14 C15 N5 106.4(4) . .
C14 C15 H15A 126.8 . .
N5 C15 H15A 126.8 . .
C21 C16 C17 119.6(5) . .
C21 C16 C22 120.4(5) . .
C17 C16 C22 120.1(4) . .
C18 C17 C16 120.9(6) . .
C18 C17 H17A 119.6 . .
C16 C17 H17A 119.6 . .
C19 C18 C17 120.1(6) . .
C19 C18 H18A 119.9 . .
C17 C18 H18A 119.9 . .
C18 C19 C20 120.7(6) . .
C18 C19 C23 116.1(7) . .
C20 C19 C23 123.1(7) . .
C19 C20 C21 119.4(6) . .
C19 C20 H20A 120.3 . .
C21 C20 H20A 120.3 . .
C16 C21 C20 119.2(6) . .
C16 C21 H21A 120.4 . .
C20 C21 H21A 120.4 . .
O2 C22 O1 124.1(4) . .
O2 C22 C16 122.5(4) . .
O1 C22 C16 113.3(4) . .
O3 C23 O4 129.9(8) . .
O3 C23 C19 112.4(7) . .
O4 C23 C19 117.4(7) . .
O3 C23 Zn2 53.7(4) . 3_756
O4 C23 Zn2 76.5(5) . 3_756
C19 C23 Zn2 166.0(6) . 3_756
O6 C24 O5 126.4(5) . .
O6 C24 H24A 116.8 . .
O5 C24 H24A 116.8 . .
C7 N1 C9 107.2(3) . .
C7 N1 C1 126.7(4) . .
C9 N1 C1 126.1(3) . .
C7 N2 C8 106.3(4) . .
C7 N2 Zn2 127.2(3) . .
C8 N2 Zn2 126.5(3) . .
C10 N3 C12 107.5(3) . .
C10 N3 C3 125.9(3) . .
C12 N3 C3 125.7(4) . .
C10 N4 C11 105.8(4) . .
C10 N4 Zn1 124.9(3) . .
C11 N4 Zn1 122.4(3) . .
C13 N5 C15 107.3(3) . .
C13 N5 C5 126.5(3) . .
C15 N5 C5 126.2(3) . .
C13 N6 C14 106.2(3) . .
C13 N6 Zn1 130.4(3) . 2_546
C14 N6 Zn1 123.5(3) . 2_546
Zn1 O1W Zn2 119.60(16) . 2_656
C22 O1 Zn1 120.2(3) . .
C23 O3 Zn2 97.9(5) . 3_756
C24 O5 Zn2 117.9(3) . .

loop_
_geom_bond_atom_site_label_1
_geom_bond_atom_site_label_2
_geom_bond_distance
_geom_bond_site_symmetry_2
Zn1 O1 1.927(3) .
Zn1 O1W 1.935(3) .
Zn1 N4 2.021(4) .
Zn1 N6 2.051(3) 2_556
Zn2 O1W 1.952(3) 2_646
Zn2 O5 1.975(3) .
Zn2 N2 2.031(3) .
Zn2 O3 2.044(5) 3_756
Zn2 C23 2.514(7) 3_756
C1 C2 1.388(6) .
C1 C6 1.392(5) .
C1 N1 1.423(5) .
C2 C3 1.383(6) .
C2 H2A 0.9500 .
C3 C4 1.387(5) .
C3 N3 1.436(5) .
C4 C5 1.392(5) .
C4 H4A 0.9500 .
C5 C6 1.389(6) .
C5 N5 1.429(5) .
C6 H6A 0.9500 .
C7 N2 1.321(5) .
C7 N1 1.344(5) .
C7 H7A 0.9500 .
C8 C9 1.356(6) .
C8 N2 1.371(6) .
C8 H8A 0.9500 .
C9 N1 1.393(5) .
C9 H9A 0.9500 .
C10 N4 1.319(5) .
C10 N3 1.339(5) .
C10 H10A 0.9500 .
C11 C12 1.350(6) .
C11 N4 1.388(6) .
C11 H11A 0.9500 .
C12 N3 1.369(5) .
C12 H12A 0.9500 .
C13 N6 1.319(5) .
C13 N5 1.353(5) .
C13 H13A 0.9500 .
C14 C15 1.347(6) .
C14 N6 1.383(5) .
C14 H14A 0.9500 .
C15 N5 1.379(5) .
C15 H15A 0.9500 .
C16 C21 1.376(7) .
C16 C17 1.408(8) .
C16 C22 1.512(6) .
C17 C18 1.378(7) .
C17 H17A 0.9500 .
C18 C19 1.357(10) .
C18 H18A 0.9500 .
C19 C20 1.402(11) .
C19 C23 1.613(9) .
C20 C21 1.421(9) .
C20 H20A 0.9500 .
C21 H21A 0.9500 .
C22 O2 1.213(6) .
C22 O1 1.273(5) .
C23 O3 1.209(9) .
C23 O4 1.223(9) .
C23 Zn2 2.514(7) 3_756
C24 O6 1.230(6) .
C24 O5 1.271(6) .
C24 H24A 0.9500 .
N6 Zn1 2.051(3) 2_546
O1W Zn2 1.952(3) 2_656
O3 Zn2 2.044(5) 3_756
